data_4060765
loop_
_publ_author_name
'Meijer, Michel D.'
'Kleij, Arjan W.'
'Williams, B. Scott'
'Ellis, Dianne'
'Lutz, Martin'
'Spek, Anthony L.'
'van Klink, Gerard P. M.'
'van Koten, Gerard'

_publ_section_title
;
 Construction of Supported Organometallics Using Cycloplatinated
 Arylamine Ligands
;
_journal_coden_ASTM ORGND7
_journal_issue 2
_journal_name_full Organometallics
_journal_page_first 264
_journal_page_last 271
_journal_paper_doi 10.1021/om010500g
_journal_volume 21
_journal_year 2002
_chemical_formula_moiety 'C55 H54 Cl2 N2 O P2 Pt2, C H2 CL2'
_chemical_formula_sum 'C56 H56 Cl4 N2 O P2 Pt2'
_chemical_formula_weight 1366.95
_space_group_IT_number 14
_symmetry_cell_setting monoclinic
_symmetry_space_group_name_Hall '-P 2ybc'
_symmetry_space_group_name_H-M 'P 1 21/c 1'
_atom_sites_solution_hydrogens geom
_atom_sites_solution_primary heavy
_atom_sites_solution_secondary difmap
_audit_creation_method SHELXL-97
_cell_angle_alpha 90.00
_cell_angle_beta 129.378(1)
_cell_angle_gamma 90.00
_cell_formula_units_Z 4
_cell_length_a 12.9136(2)
_cell_length_b 29.0033(4)
_cell_length_c 18.1500(2)
_cell_measurement_temperature 150(2)
_cell_volume 5254.58(12)
_computing_cell_refinement 'DENZO 1.11.0'
_computing_data_collection 'Nonius COLLECT '
_computing_data_reduction 'DENZO 1.11.0'
_computing_molecular_graphics 'PLATON (Spek, 2000)'
_computing_publication_material 'PLATON (Spek, 2000)'
_computing_structure_refinement 'SHELXL-97 (Sheldrick, 1997)'
_computing_structure_solution 'DIRDIF-97 (Beurskens et al., 1997)'
_diffrn_ambient_temperature 150(2)
_diffrn_measured_fraction_theta_full 0.986
_diffrn_measured_fraction_theta_max 0.986
_diffrn_measurement_device_type 'Nonius Kappa CCD'
_diffrn_radiation_monochromator graphite
_diffrn_radiation_source 'rotating anode'
_diffrn_radiation_type MoK\a
_diffrn_radiation_wavelength 0.71073
_diffrn_reflns_av_R_equivalents 0.0727
_diffrn_reflns_av_sigmaI/netI 0.0549
_diffrn_reflns_limit_h_max 16
_diffrn_reflns_limit_h_min -16
_diffrn_reflns_limit_k_max 35
_diffrn_reflns_limit_k_min -37
_diffrn_reflns_limit_l_max 22
_diffrn_reflns_limit_l_min -23
_diffrn_reflns_number 39643
_diffrn_reflns_theta_full 27.49
_diffrn_reflns_theta_max 27.49
_diffrn_reflns_theta_min 1.40
_exptl_absorpt_coefficient_mu 5.624
_exptl_absorpt_correction_T_max 0.985
_exptl_absorpt_correction_T_min 0.586
_exptl_absorpt_correction_type multi-scan
_exptl_crystal_colour colourless
_exptl_crystal_density_diffrn 1.728
_exptl_crystal_density_method 'not measured'
_exptl_crystal_description needle
_exptl_crystal_F_000 2672
_exptl_crystal_size_max 0.24
_exptl_crystal_size_mid 0.18
_exptl_crystal_size_min 0.03
_refine_diff_density_max 1.747
_refine_diff_density_min -2.139
_refine_diff_density_rms 0.171
_refine_ls_extinction_method none
_refine_ls_goodness_of_fit_ref 1.014
_refine_ls_hydrogen_treatment constr
_refine_ls_matrix_type full
_refine_ls_number_parameters 618
_refine_ls_number_reflns 11898
_refine_ls_number_restraints 0
_refine_ls_restrained_S_all 1.014
_refine_ls_R_factor_all 0.0476
_refine_ls_R_factor_gt 0.0366
_refine_ls_shift/su_max 0.001
_refine_ls_shift/su_mean 0.000
_refine_ls_structure_factor_coef Fsqd
_refine_ls_weighting_details 'calc w=1/[\s^2^(Fo^2^)+(0.0461P)^2^+9.5346P] where P=(Fo^2^+2Fc^2^)/3'
_refine_ls_weighting_scheme calc
_refine_ls_wR_factor_gt 0.0870
_refine_ls_wR_factor_ref 0.0923
_reflns_number_gt 10075
_reflns_number_total 11898
_reflns_threshold_expression I>2\s(I)
_cod_depositor_comments
;
The following automatic conversions were performed:
'_symmetry_cell_setting' value 'Monoclinic' changed to 'monoclinic'
according to '/home/saulius/struct/CIF-dictionaries/cif_core.dic'
dictionary named 'cif_core.dic' version 2.4.1 from 2010-06-29.

Automatic conversion script
Id: cif_fix_enum 1527 2010-12-29 10:47:43Z saulius 

 Updated bibliographic information.

 Antanas Vaitkus,
 2019-10-02
;
_cod_original_sg_symbol_H-M 'P 21/c'
_cod_database_code 4060765

loop_
_symmetry_equiv_pos_as_xyz
'x, y, z'
'-x, y+1/2, -z+1/2'
'-x, -y, -z'
'x, -y-1/2, z-1/2'

loop_
_atom_site_label
_atom_site_type_symbol
_atom_site_fract_x
_atom_site_fract_y
_atom_site_fract_z
_atom_site_U_iso_or_equiv
_atom_site_adp_type
_atom_site_occupancy
_atom_site_symmetry_multiplicity
_atom_site_calc_flag
_atom_site_refinement_flags
_atom_site_disorder_assembly
_atom_site_disorder_group
Pt1 Pt 0.447847(16) 0.441483(6) 0.245904(12) 0.01569(6) Uani 1 1 d . . .
Pt2 Pt 0.175695(17) 0.133043(6) 0.392207(12) 0.01715(6) Uani 1 1 d . . .
Cl1 Cl 0.52689(12) 0.50456(4) 0.20868(9) 0.0274(3) Uani 1 1 d . . .
Cl2 Cl 0.06324(12) 0.07040(4) 0.40002(9) 0.0241(2) Uani 1 1 d . . .
P1 P 0.64176(11) 0.40382(4) 0.32574(8) 0.0167(2) Uani 1 1 d . . .
P2 P 0.02539(11) 0.18392(4) 0.36472(8) 0.0175(2) Uani 1 1 d . . .
N1 N 0.2573(4) 0.47413(13) 0.1755(3) 0.0191(8) Uani 1 1 d . A .
N2 N 0.3239(4) 0.08710(13) 0.4125(3) 0.0221(8) Uani 1 1 d . A .
C1 C 0.3618(5) 0.39450(15) 0.2747(3) 0.0179(9) Uani 1 1 d . . .
C2 C 0.4199(5) 0.36274(15) 0.3482(3) 0.0183(9) Uani 1 1 d . A .
H2 H 0.5142 0.3584 0.3887 0.022 Uiso 1 1 calc R . .
C3 C 0.3459(5) 0.33685(16) 0.3653(3) 0.0209(10) Uani 1 1 d . . .
C4 C 0.2065(5) 0.34040(18) 0.3022(4) 0.0260(11) Uani 1 1 d . A .
H4 H 0.1540 0.3216 0.3102 0.031 Uiso 1 1 calc R . .
C5 C 0.1452(5) 0.37185(17) 0.2274(4) 0.0270(11) Uani 1 1 d . . .
H5 H 0.0505 0.3750 0.1853 0.032 Uiso 1 1 calc R A .
C6 C 0.2202(5) 0.39850(16) 0.2136(3) 0.0205(9) Uani 1 1 d . A .
C7 C 0.1590(4) 0.43521(16) 0.1385(3) 0.0212(10) Uani 1 1 d . . .
H7A H 0.0749 0.4465 0.1232 0.025 Uiso 1 1 calc R A .
H7B H 0.1375 0.4225 0.0796 0.025 Uiso 1 1 calc R . .
C8 C 0.2625(5) 0.50028(18) 0.2484(4) 0.0284(11) Uani 1 1 d . . .
H8A H 0.3287 0.5251 0.2743 0.043 Uiso 1 1 calc R A .
H8B H 0.2880 0.4794 0.3000 0.043 Uiso 1 1 calc R . .
H8C H 0.1741 0.5135 0.2189 0.043 Uiso 1 1 calc R . .
C9 C 0.2099(5) 0.50588(17) 0.0961(3) 0.0273(11) Uani 1 1 d . . .
H9D H 0.1223 0.5184 0.0704 0.041 Uiso 1 1 calc R A .
H9E H 0.2019 0.4891 0.0458 0.041 Uiso 1 1 calc R . .
H9F H 0.2741 0.5312 0.1193 0.041 Uiso 1 1 calc R . .
C10 C 0.4151(5) 0.30519(17) 0.4512(3) 0.0228(10) Uani 0.547(9) 1 d P A 1
H10 H 0.5129 0.3127 0.4944 0.027 Uiso 0.547(9) 1 calc PR A 1
O1 O 0.3694(8) 0.3112(2) 0.5044(5) 0.037(2) Uani 0.547(9) 1 d P A 1
H1 H 0.3419 0.3383 0.4976 0.056 Uiso 0.547(9) 1 calc PR A 1
C10A C 0.4151(5) 0.30519(17) 0.4512(3) 0.0228(10) Uani 0.453(9) 1 d P A 2
H10A H 0.3717 0.3099 0.4807 0.027 Uiso 0.453(9) 1 calc PR A 2
O1A O 0.5526(8) 0.3183(3) 0.5201(5) 0.030(2) Uani 0.453(9) 1 d P A 2
H1A H 0.5608 0.3464 0.5138 0.045 Uiso 0.453(9) 1 calc PR A 2
C11 C 0.2933(4) 0.18039(16) 0.3960(3) 0.0183(9) Uani 1 1 d . . .
C12 C 0.3082(4) 0.22717(17) 0.4196(3) 0.0205(10) Uani 1 1 d . A .
H12 H 0.2538 0.2403 0.4325 0.025 Uiso 1 1 calc R . .
C13 C 0.4003(4) 0.25494(17) 0.4247(3) 0.0207(10) Uani 1 1 d . . .
C14 C 0.4788(5) 0.23603(18) 0.4043(3) 0.0250(11) Uani 1 1 d . A .
H14 H 0.5391 0.2550 0.4047 0.030 Uiso 1 1 calc R . .
C15 C 0.4687(5) 0.18939(18) 0.3835(4) 0.0259(11) Uani 1 1 d . . .
H15 H 0.5242 0.1764 0.3715 0.031 Uiso 1 1 calc R A .
C16 C 0.3783(5) 0.16150(17) 0.3800(3) 0.0209(10) Uani 1 1 d . A .
C17 C 0.3657(5) 0.11054(17) 0.3607(3) 0.0237(10) Uani 1 1 d . . .
H17A H 0.4526 0.0980 0.3830 0.028 Uiso 1 1 calc R A .
H17B H 0.2981 0.1048 0.2914 0.028 Uiso 1 1 calc R . .
C18 C 0.2781(6) 0.03989(18) 0.3740(4) 0.0355(13) Uani 1 1 d . . .
H18A H 0.3479 0.0238 0.3776 0.053 Uiso 1 1 calc R A .
H18B H 0.1961 0.0415 0.3073 0.053 Uiso 1 1 calc R . .
H18C H 0.2598 0.0231 0.4114 0.053 Uiso 1 1 calc R . .
C19 C 0.4406(5) 0.08410(19) 0.5148(4) 0.0325(12) Uani 1 1 d . . .
H19D H 0.4127 0.0708 0.5494 0.049 Uiso 1 1 calc R A .
H19E H 0.4773 0.1150 0.5395 0.049 Uiso 1 1 calc R . .
H19F H 0.5093 0.0644 0.5234 0.049 Uiso 1 1 calc R . .
C21 C 0.7620(5) 0.41958(18) 0.3078(3) 0.0242(10) Uani 1 1 d . . .
C22 C 0.7866(7) 0.3909(2) 0.2602(5) 0.0465(16) Uani 1 1 d . . .
H22 H 0.7367 0.3633 0.2320 0.056 Uiso 1 1 calc R . .
C23 C 0.8862(9) 0.4027(3) 0.2533(7) 0.073(3) Uani 1 1 d . . .
H23 H 0.9043 0.3826 0.2213 0.087 Uiso 1 1 calc R . .
C24 C 0.9568(7) 0.4428(3) 0.2925(6) 0.059(2) Uani 1 1 d . . .
H24 H 1.0236 0.4506 0.2875 0.071 Uiso 1 1 calc R . .
C25 C 0.9316(6) 0.4720(2) 0.3392(5) 0.0435(15) Uani 1 1 d . . .
H25 H 0.9805 0.4999 0.3662 0.052 Uiso 1 1 calc R . .
C26 C 0.8347(5) 0.46045(18) 0.3467(4) 0.0313(12) Uani 1 1 d . . .
H26 H 0.8174 0.4807 0.3789 0.038 Uiso 1 1 calc R . .
C27 C 0.6227(5) 0.34198(15) 0.3026(3) 0.0191(9) Uani 1 1 d . . .
C28 C 0.5241(5) 0.32771(16) 0.2084(3) 0.0221(10) Uani 1 1 d . . .
H28 H 0.4659 0.3498 0.1606 0.027 Uiso 1 1 calc R . .
C29 C 0.5107(5) 0.28133(19) 0.1843(4) 0.0316(12) Uani 1 1 d . . .
H29 H 0.4452 0.2719 0.1199 0.038 Uiso 1 1 calc R . .
C30 C 0.5922(6) 0.24905(18) 0.2539(4) 0.0321(12) Uani 1 1 d . . .
H30 H 0.5820 0.2173 0.2376 0.038 Uiso 1 1 calc R . .
C31 C 0.6893(6) 0.26273(17) 0.3478(4) 0.0299(12) Uani 1 1 d . . .
H31 H 0.7451 0.2403 0.3955 0.036 Uiso 1 1 calc R . .
C32 C 0.7055(5) 0.30869(17) 0.3724(4) 0.0250(10) Uani 1 1 d . . .
H32 H 0.7729 0.3178 0.4368 0.030 Uiso 1 1 calc R . .
C33 C 0.7436(5) 0.41102(17) 0.4536(3) 0.0237(10) Uani 1 1 d . . .
C34 C 0.8783(5) 0.39736(19) 0.5157(4) 0.0340(13) Uani 1 1 d . . .
H34 H 0.9183 0.3852 0.4904 0.041 Uiso 1 1 calc R . .
C35 C 0.9548(6) 0.4014(2) 0.6147(4) 0.0450(16) Uani 1 1 d . . .
H35 H 1.0456 0.3916 0.6565 0.054 Uiso 1 1 calc R . .
C36 C 0.8959(7) 0.4200(2) 0.6503(4) 0.0451(17) Uani 1 1 d . . .
H36 H 0.9465 0.4224 0.7173 0.054 Uiso 1 1 calc R . .
C37 C 0.7646(7) 0.4351(2) 0.5899(4) 0.0418(15) Uani 1 1 d . . .
H37 H 0.7266 0.4490 0.6153 0.050 Uiso 1 1 calc R . .
C38 C 0.6886(5) 0.42993(17) 0.4923(3) 0.0249(10) Uani 1 1 d . . .
H38 H 0.5976 0.4395 0.4511 0.030 Uiso 1 1 calc R . .
C39 C -0.1245(5) 0.15920(16) 0.3400(4) 0.0231(10) Uani 1 1 d . . .
C40 C -0.2306(5) 0.14579(18) 0.2474(4) 0.0284(11) Uani 1 1 d . . .
H40 H -0.2249 0.1500 0.1982 0.034 Uiso 1 1 calc R . .
C41 C -0.3453(6) 0.12623(18) 0.2262(4) 0.0342(13) Uani 1 1 d . . .
H41 H -0.4181 0.1177 0.1624 0.041 Uiso 1 1 calc R . .
C42 C -0.3534(6) 0.11913(18) 0.2982(5) 0.0364(14) Uani 1 1 d . . .
H42 H -0.4316 0.1058 0.2838 0.044 Uiso 1 1 calc R . .
C43 C -0.2476(6) 0.13157(17) 0.3904(5) 0.0335(13) Uani 1 1 d . . .
H43 H -0.2526 0.1264 0.4398 0.040 Uiso 1 1 calc R . .
C44 C -0.1330(5) 0.15179(17) 0.4121(4) 0.0245(10) Uani 1 1 d . . .
H44 H -0.0608 0.1605 0.4758 0.029 Uiso 1 1 calc R . .
C45 C 0.0921(4) 0.22127(17) 0.4677(3) 0.0196(9) Uani 1 1 d . . .
C46 C 0.0685(5) 0.26836(18) 0.4608(4) 0.0283(11) Uani 1 1 d . . .
H46 H 0.0145 0.2829 0.4001 0.034 Uiso 1 1 calc R . .
C47 C 0.1241(6) 0.2942(2) 0.5430(4) 0.0349(13) Uani 1 1 d . . .
H47 H 0.1087 0.3265 0.5383 0.042 Uiso 1 1 calc R . .
C48 C 0.2016(5) 0.2731(2) 0.6311(4) 0.0375(14) Uani 1 1 d . . .
H48 H 0.2385 0.2908 0.6868 0.045 Uiso 1 1 calc R . .
C49 C 0.2255(5) 0.2261(2) 0.6386(4) 0.0356(13) Uani 1 1 d . . .
H49 H 0.2784 0.2116 0.6993 0.043 Uiso 1 1 calc R . .
C50 C 0.1722(5) 0.2003(2) 0.5572(4) 0.0288(11) Uani 1 1 d . . .
H50 H 0.1903 0.1682 0.5625 0.035 Uiso 1 1 calc R . .
C51 C -0.0496(5) 0.22186(17) 0.2615(3) 0.0205(10) Uani 1 1 d . . .
C52 C -0.0048(5) 0.22159(18) 0.2089(3) 0.0256(10) Uani 1 1 d . . .
H52 H 0.0679 0.2024 0.2276 0.031 Uiso 1 1 calc R . .
C53 C -0.0675(5) 0.24966(19) 0.1286(3) 0.0289(11) Uani 1 1 d . . .
H53 H -0.0362 0.2498 0.0933 0.035 Uiso 1 1 calc R . .
C54 C -0.1747(5) 0.2773(2) 0.0997(4) 0.0331(13) Uani 1 1 d . . .
H54 H -0.2168 0.2962 0.0449 0.040 Uiso 1 1 calc R . .
C55 C -0.2204(5) 0.27706(18) 0.1512(4) 0.0274(11) Uani 1 1 d . . .
H55 H -0.2938 0.2960 0.1317 0.033 Uiso 1 1 calc R . .
C56 C -0.1594(5) 0.24933(17) 0.2307(4) 0.0256(10) Uani 1 1 d . . .
H56 H -0.1925 0.2489 0.2648 0.031 Uiso 1 1 calc R . .
C20 C 0.3110(7) 0.0458(2) 0.0516(5) 0.0515(17) Uani 1 1 d . . .
H20A H 0.2308 0.0260 0.0094 0.062 Uiso 1 1 calc R . .
H20B H 0.3766 0.0287 0.1117 0.062 Uiso 1 1 calc R . .
Cl3 Cl 0.3813(3) 0.05677(8) -0.00344(15) 0.0770(7) Uani 1 1 d . . .
Cl4 Cl 0.2660(3) 0.09625(9) 0.0760(2) 0.1023(9) Uani 1 1 d . . .

loop_
_atom_site_aniso_label
_atom_site_aniso_U_11
_atom_site_aniso_U_22
_atom_site_aniso_U_33
_atom_site_aniso_U_23
_atom_site_aniso_U_13
_atom_site_aniso_U_12
Pt1 0.01648(9) 0.01488(9) 0.01778(10) 0.00128(6) 0.01184(8) 0.00110(6)
Pt2 0.01647(9) 0.01682(9) 0.02067(10) -0.00024(6) 0.01298(8) -0.00003(6)
Cl1 0.0289(6) 0.0219(6) 0.0361(7) 0.0081(5) 0.0228(6) 0.0014(5)
Cl2 0.0266(6) 0.0201(5) 0.0290(6) 0.0022(5) 0.0192(5) -0.0023(5)
P1 0.0160(5) 0.0164(5) 0.0198(6) 0.0006(4) 0.0123(5) 0.0015(4)
P2 0.0160(5) 0.0172(5) 0.0223(6) 0.0003(4) 0.0136(5) 0.0001(5)
N1 0.0174(18) 0.0199(19) 0.0192(19) 0.0026(15) 0.0113(16) 0.0057(16)
N2 0.023(2) 0.0171(19) 0.030(2) 0.0038(16) 0.0181(18) 0.0056(16)
C1 0.022(2) 0.017(2) 0.023(2) -0.0019(18) 0.018(2) -0.0031(18)
C2 0.018(2) 0.018(2) 0.023(2) 0.0000(17) 0.015(2) 0.0008(18)
C3 0.020(2) 0.019(2) 0.025(2) 0.0009(18) 0.015(2) -0.0015(19)
C4 0.022(2) 0.028(3) 0.035(3) 0.005(2) 0.021(2) 0.001(2)
C5 0.017(2) 0.030(3) 0.031(3) 0.005(2) 0.014(2) 0.002(2)
C6 0.021(2) 0.020(2) 0.023(2) 0.0027(18) 0.015(2) 0.0032(19)
C7 0.012(2) 0.023(2) 0.021(2) 0.0031(18) 0.0073(19) 0.0011(18)
C8 0.027(3) 0.026(3) 0.032(3) -0.002(2) 0.019(2) 0.007(2)
C9 0.024(2) 0.023(2) 0.024(3) 0.006(2) 0.010(2) 0.008(2)
C10 0.026(2) 0.024(2) 0.021(2) 0.0038(19) 0.016(2) -0.002(2)
O1 0.061(5) 0.029(4) 0.048(5) -0.004(3) 0.047(4) -0.007(4)
C10A 0.026(2) 0.024(2) 0.021(2) 0.0038(19) 0.016(2) -0.002(2)
O1A 0.026(4) 0.027(4) 0.025(4) 0.002(3) 0.010(4) -0.010(3)
C11 0.013(2) 0.024(2) 0.017(2) 0.0031(18) 0.0087(18) -0.0012(18)
C12 0.017(2) 0.025(2) 0.021(2) 0.0040(19) 0.0125(19) 0.0011(19)
C13 0.017(2) 0.029(2) 0.016(2) 0.0045(18) 0.0101(19) 0.0016(19)
C14 0.020(2) 0.031(3) 0.029(3) 0.007(2) 0.017(2) 0.000(2)
C15 0.022(2) 0.032(3) 0.031(3) 0.004(2) 0.020(2) 0.003(2)
C16 0.019(2) 0.025(2) 0.021(2) 0.0028(19) 0.014(2) 0.0037(19)
C17 0.023(2) 0.030(3) 0.026(3) 0.004(2) 0.019(2) 0.007(2)
C18 0.042(3) 0.024(3) 0.054(4) -0.009(3) 0.037(3) 0.000(2)
C19 0.031(3) 0.034(3) 0.031(3) 0.011(2) 0.019(2) 0.012(2)
C21 0.017(2) 0.032(3) 0.026(3) 0.007(2) 0.014(2) 0.002(2)
C22 0.049(4) 0.052(4) 0.070(4) -0.019(3) 0.053(4) -0.015(3)
C23 0.082(6) 0.079(6) 0.119(7) -0.023(5) 0.093(6) -0.018(5)
C24 0.045(4) 0.072(5) 0.090(6) 0.004(4) 0.057(4) -0.004(4)
C25 0.027(3) 0.039(3) 0.058(4) 0.013(3) 0.024(3) -0.001(3)
C26 0.029(3) 0.026(3) 0.041(3) 0.005(2) 0.023(3) -0.002(2)
C27 0.020(2) 0.017(2) 0.027(2) -0.0015(18) 0.018(2) 0.0013(18)
C28 0.021(2) 0.022(2) 0.030(3) -0.001(2) 0.018(2) 0.001(2)
C29 0.031(3) 0.034(3) 0.036(3) -0.015(2) 0.024(3) -0.010(2)
C30 0.040(3) 0.019(2) 0.059(4) -0.006(2) 0.042(3) -0.002(2)
C31 0.040(3) 0.022(2) 0.044(3) 0.008(2) 0.034(3) 0.007(2)
C32 0.026(2) 0.024(2) 0.029(3) 0.004(2) 0.020(2) 0.006(2)
C33 0.023(2) 0.023(2) 0.021(2) 0.0009(19) 0.012(2) -0.004(2)
C34 0.027(3) 0.030(3) 0.030(3) -0.002(2) 0.011(2) 0.000(2)
C35 0.033(3) 0.040(3) 0.031(3) -0.001(3) 0.005(3) -0.011(3)
C36 0.050(4) 0.045(4) 0.018(3) 0.000(2) 0.011(3) -0.022(3)
C37 0.059(4) 0.045(3) 0.028(3) -0.007(3) 0.031(3) -0.014(3)
C38 0.030(3) 0.025(2) 0.019(2) -0.0025(19) 0.015(2) -0.005(2)
C39 0.021(2) 0.018(2) 0.034(3) 0.000(2) 0.019(2) 0.0025(19)
C40 0.022(2) 0.026(3) 0.033(3) -0.001(2) 0.016(2) -0.002(2)
C41 0.027(3) 0.024(3) 0.052(4) -0.010(2) 0.025(3) -0.006(2)
C42 0.031(3) 0.020(2) 0.069(4) 0.001(3) 0.037(3) -0.002(2)
C43 0.040(3) 0.024(3) 0.055(4) 0.004(2) 0.039(3) 0.001(2)
C44 0.025(2) 0.020(2) 0.037(3) 0.001(2) 0.024(2) -0.002(2)
C45 0.017(2) 0.027(2) 0.019(2) -0.0050(18) 0.0134(19) -0.0049(19)
C46 0.028(3) 0.030(3) 0.033(3) -0.005(2) 0.023(2) -0.003(2)
C47 0.033(3) 0.031(3) 0.047(3) -0.013(2) 0.028(3) -0.005(2)
C48 0.025(3) 0.058(4) 0.033(3) -0.019(3) 0.020(3) -0.008(3)
C49 0.023(3) 0.059(4) 0.026(3) -0.006(3) 0.016(2) -0.004(3)
C50 0.023(2) 0.038(3) 0.028(3) 0.005(2) 0.018(2) 0.002(2)
C51 0.022(2) 0.023(2) 0.020(2) -0.0032(18) 0.015(2) -0.0042(19)
C52 0.022(2) 0.031(3) 0.026(3) 0.001(2) 0.016(2) 0.003(2)
C53 0.023(2) 0.045(3) 0.022(3) 0.006(2) 0.016(2) 0.000(2)
C54 0.030(3) 0.044(3) 0.024(3) 0.008(2) 0.017(2) -0.001(2)
C55 0.026(2) 0.030(3) 0.029(3) 0.007(2) 0.018(2) 0.008(2)
C56 0.025(2) 0.028(3) 0.028(3) 0.004(2) 0.019(2) 0.006(2)
C20 0.057(4) 0.046(4) 0.046(4) 0.005(3) 0.030(4) 0.007(3)
Cl3 0.0936(16) 0.0855(15) 0.0554(12) -0.0165(10) 0.0488(12) -0.0405(13)
Cl4 0.0876(17) 0.0736(15) 0.119(2) -0.0141(14) 0.0525(16) 0.0292(14)

loop_
_atom_type_symbol
_atom_type_description
_atom_type_scat_dispersion_real
_atom_type_scat_dispersion_imag
_atom_type_scat_source
C C 0.0033 0.0016 'International Tables Vol C Tables 4.2.6.8 and 6.1.1.4'
H H 0.0000 0.0000 'International Tables Vol C Tables 4.2.6.8 and 6.1.1.4'
Cl Cl 0.1484 0.1585 'International Tables Vol C Tables 4.2.6.8 and 6.1.1.4'
N N 0.0061 0.0033 'International Tables Vol C Tables 4.2.6.8 and 6.1.1.4'
O O 0.0106 0.0060 'International Tables Vol C Tables 4.2.6.8 and 6.1.1.4'
P P 0.1023 0.0942 'International Tables Vol C Tables 4.2.6.8 and 6.1.1.4'
Pt Pt -1.7033 8.3905 'International Tables Vol C Tables 4.2.6.8 and 6.1.1.4'

loop_
_geom_angle_atom_site_label_1
_geom_angle_atom_site_label_2
_geom_angle_atom_site_label_3
_geom_angle
_geom_angle_publ_flag
C1 Pt1 N1 80.85(17) y
C1 Pt1 P1 94.39(13) y
N1 Pt1 P1 175.04(11) y
C1 Pt1 Cl1 171.87(13) y
N1 Pt1 Cl1 91.59(11) y
P1 Pt1 Cl1 93.08(4) y
C11 Pt2 N2 81.24(17) y
C11 Pt2 P2 94.98(13) y
N2 Pt2 P2 175.50(11) y
C11 Pt2 Cl2 172.11(13) y
N2 Pt2 Cl2 91.56(11) y
P2 Pt2 Cl2 92.35(4) y
C33 P1 C27 106.9(2) ?
C33 P1 C21 100.9(2) ?
C27 P1 C21 102.1(2) ?
C33 P1 Pt1 112.31(17) ?
C27 P1 Pt1 113.65(15) ?
C21 P1 Pt1 119.42(16) ?
C51 P2 C39 101.2(2) ?
C51 P2 C45 106.8(2) ?
C39 P2 C45 102.7(2) ?
C51 P2 Pt2 116.56(16) ?
C39 P2 Pt2 115.50(16) ?
C45 P2 Pt2 112.57(16) ?
C9 N1 C8 107.9(4) ?
C9 N1 C7 108.8(4) ?
C8 N1 C7 109.2(4) ?
C9 N1 Pt1 117.8(3) ?
C8 N1 Pt1 107.9(3) ?
C7 N1 Pt1 105.1(3) ?
C19 N2 C18 108.9(4) ?
C19 N2 C17 109.1(4) ?
C18 N2 C17 108.5(4) ?
C19 N2 Pt2 109.7(3) ?
C18 N2 Pt2 116.3(3) ?
C17 N2 Pt2 104.1(3) ?
C2 C1 C6 116.6(4) ?
C2 C1 Pt1 130.2(3) ?
C6 C1 Pt1 112.9(3) ?
C1 C2 C3 122.9(4) ?
C1 C2 H2 118.6 ?
C3 C2 H2 118.6 ?
C4 C3 C2 119.1(4) ?
C4 C3 C10 120.0(4) ?
C2 C3 C10 120.9(4) ?
C5 C4 C3 119.2(5) ?
C5 C4 H4 120.4 ?
C3 C4 H4 120.4 ?
C6 C5 C4 120.9(5) ?
C6 C5 H5 119.5 ?
C4 C5 H5 119.5 ?
C5 C6 C1 121.1(4) ?
C5 C6 C7 122.4(4) ?
C1 C6 C7 116.3(4) ?
C6 C7 N1 108.6(4) ?
C6 C7 H7A 110.0 ?
N1 C7 H7A 110.0 ?
C6 C7 H7B 110.0 ?
N1 C7 H7B 110.0 ?
H7A C7 H7B 108.4 ?
N1 C8 H8A 109.5 ?
N1 C8 H8B 109.5 ?
H8A C8 H8B 109.5 ?
N1 C8 H8C 109.5 ?
H8A C8 H8C 109.5 ?
H8B C8 H8C 109.5 ?
N1 C9 H9D 109.5 ?
N1 C9 H9E 109.5 ?
H9D C9 H9E 109.5 ?
N1 C9 H9F 109.5 ?
H9D C9 H9F 109.5 ?
H9E C9 H9F 109.5 ?
O1 C10 C13 108.1(4) ?
O1 C10 C3 113.3(5) ?
C13 C10 C3 112.6(4) ?
O1 C10 H10 107.5 ?
C13 C10 H10 107.5 ?
C3 C10 H10 107.5 ?
C10 O1 H1 109.5 ?
C12 C11 C16 117.7(4) ?
C12 C11 Pt2 128.7(3) ?
C16 C11 Pt2 113.3(3) ?
C13 C12 C11 121.9(4) ?
C13 C12 H12 119.1 ?
C11 C12 H12 119.1 ?
C12 C13 C14 119.4(5) ?
C12 C13 C10 120.7(4) ?
C14 C13 C10 119.9(4) ?
C15 C14 C13 119.8(4) ?
C15 C14 H14 120.1 ?
C13 C14 H14 120.1 ?
C14 C15 C16 120.8(5) ?
C14 C15 H15 119.6 ?
C16 C15 H15 119.6 ?
C15 C16 C11 120.4(4) ?
C15 C16 C17 123.1(4) ?
C11 C16 C17 116.5(4) ?
C16 C17 N2 109.0(4) ?
C16 C17 H17A 109.9 ?
N2 C17 H17A 109.9 ?
C16 C17 H17B 109.9 ?
N2 C17 H17B 109.9 ?
H17A C17 H17B 108.3 ?
N2 C18 H18A 109.5 ?
N2 C18 H18B 109.5 ?
H18A C18 H18B 109.5 ?
N2 C18 H18C 109.5 ?
H18A C18 H18C 109.5 ?
H18B C18 H18C 109.5 ?
N2 C19 H19D 109.5 ?
N2 C19 H19E 109.5 ?
H19D C19 H19E 109.5 ?
N2 C19 H19F 109.5 ?
H19D C19 H19F 109.5 ?
H19E C19 H19F 109.5 ?
C22 C21 C26 118.9(5) ?
C22 C21 P1 121.3(4) ?
C26 C21 P1 119.7(4) ?
C21 C22 C23 119.8(6) ?
C21 C22 H22 120.1 ?
C23 C22 H22 120.1 ?
C24 C23 C22 120.3(7) ?
C24 C23 H23 119.8 ?
C22 C23 H23 119.8 ?
C23 C24 C25 120.2(6) ?
C23 C24 H24 119.9 ?
C25 C24 H24 119.9 ?
C24 C25 C26 119.7(6) ?
C24 C25 H25 120.2 ?
C26 C25 H25 120.2 ?
C25 C26 C21 121.1(6) ?
C25 C26 H26 119.5 ?
C21 C26 H26 119.5 ?
C28 C27 C32 118.8(4) ?
C28 C27 P1 117.3(4) ?
C32 C27 P1 123.8(4) ?
C29 C28 C27 120.4(5) ?
C29 C28 H28 119.8 ?
C27 C28 H28 119.8 ?
C30 C29 C28 119.9(5) ?
C30 C29 H29 120.0 ?
C28 C29 H29 120.0 ?
C29 C30 C31 120.1(5) ?
C29 C30 H30 119.9 ?
C31 C30 H30 119.9 ?
C32 C31 C30 120.5(5) ?
C32 C31 H31 119.7 ?
C30 C31 H31 119.7 ?
C31 C32 C27 120.1(5) ?
C31 C32 H32 119.9 ?
C27 C32 H32 119.9 ?
C38 C33 C34 118.5(5) ?
C38 C33 P1 120.3(4) ?
C34 C33 P1 121.3(4) ?
C35 C34 C33 120.9(6) ?
C35 C34 H34 119.6 ?
C33 C34 H34 119.6 ?
C36 C35 C34 118.9(6) ?
C36 C35 H35 120.6 ?
C34 C35 H35 120.6 ?
C35 C36 C37 121.0(5) ?
C35 C36 H36 119.5 ?
C37 C36 H36 119.5 ?
C36 C37 C38 119.8(6) ?
C36 C37 H37 120.1 ?
C38 C37 H37 120.1 ?
C37 C38 C33 121.0(5) ?
C37 C38 H38 119.5 ?
C33 C38 H38 119.5 ?
C40 C39 C44 119.1(5) ?
C40 C39 P2 118.9(4) ?
C44 C39 P2 121.9(4) ?
C39 C40 C41 120.5(5) ?
C39 C40 H40 119.7 ?
C41 C40 H40 119.7 ?
C42 C41 C40 120.1(5) ?
C42 C41 H41 120.0 ?
C40 C41 H41 120.0 ?
C43 C42 C41 119.7(5) ?
C43 C42 H42 120.1 ?
C41 C42 H42 120.1 ?
C42 C43 C44 120.5(5) ?
C42 C43 H43 119.7 ?
C44 C43 H43 119.7 ?
C39 C44 C43 120.0(5) ?
C39 C44 H44 120.0 ?
C43 C44 H44 120.0 ?
C46 C45 C50 119.5(4) ?
C46 C45 P2 123.6(4) ?
C50 C45 P2 116.8(4) ?
C45 C46 C47 119.8(5) ?
C45 C46 H46 120.1 ?
C47 C46 H46 120.1 ?
C48 C47 C46 120.2(5) ?
C48 C47 H47 119.9 ?
C46 C47 H47 119.9 ?
C47 C48 C49 120.2(5) ?
C47 C48 H48 119.9 ?
C49 C48 H48 119.9 ?
C48 C49 C50 119.8(5) ?
C48 C49 H49 120.1 ?
C50 C49 H49 120.1 ?
C49 C50 C45 120.4(5) ?
C49 C50 H50 119.8 ?
C45 C50 H50 119.8 ?
C52 C51 C56 119.0(4) ?
C52 C51 P2 121.1(4) ?
C56 C51 P2 119.7(4) ?
C53 C52 C51 119.6(5) ?
C53 C52 H52 120.2 ?
C51 C52 H52 120.2 ?
C54 C53 C52 120.9(5) ?
C54 C53 H53 119.6 ?
C52 C53 H53 119.6 ?
C53 C54 C55 119.6(5) ?
C53 C54 H54 120.2 ?
C55 C54 H54 120.2 ?
C56 C55 C54 120.2(5) ?
C56 C55 H55 119.9 ?
C54 C55 H55 119.9 ?
C55 C56 C51 120.7(5) ?
C55 C56 H56 119.6 ?
C51 C56 H56 119.6 ?
Cl4 C20 Cl3 111.7(4) ?
Cl4 C20 H20A 109.3 ?
Cl3 C20 H20A 109.3 ?
Cl4 C20 H20B 109.3 ?
Cl3 C20 H20B 109.3 ?
H20A C20 H20B 107.9 ?

loop_
_geom_bond_atom_site_label_1
_geom_bond_atom_site_label_2
_geom_bond_distance
_geom_bond_publ_flag
Pt1 C1 2.025(4) y
Pt1 N1 2.143(4) y
Pt1 P1 2.2270(11) y
Pt1 Cl1 2.3917(12) y
Pt2 C11 2.016(4) y
Pt2 N2 2.164(4) y
Pt2 P2 2.2282(12) y
Pt2 Cl2 2.3856(11) y
P1 C33 1.813(5) ?
P1 C27 1.823(5) ?
P1 C21 1.835(5) ?
P2 C51 1.832(5) ?
P2 C39 1.833(5) ?
P2 C45 1.835(5) ?
N1 C9 1.476(6) ?
N1 C8 1.490(6) ?
N1 C7 1.502(6) ?
N2 C19 1.475(6) ?
N2 C18 1.480(6) ?
N2 C17 1.509(6) ?
C1 C2 1.386(6) ?
C1 C6 1.419(6) ?
C2 C3 1.396(6) ?
C2 H2 0.9500 ?
C3 C4 1.396(6) ?
C3 C10 1.518(6) ?
C4 C5 1.392(7) ?
C4 H4 0.9500 ?
C5 C6 1.381(7) ?
C5 H5 0.9500 ?
C6 C7 1.500(6) ?
C7 H7A 0.9900 ?
C7 H7B 0.9900 ?
C8 H8A 0.9800 ?
C8 H8B 0.9800 ?
C8 H8C 0.9800 ?
C9 H9D 0.9800 ?
C9 H9E 0.9800 ?
C9 H9F 0.9800 ?
C10 O1 1.425(8) ?
C10 C13 1.509(7) ?
C10 H10 1.0000 ?
O1 H1 0.8400 ?
O1A H1A 0.8400 ?
C11 C12 1.399(6) ?
C11 C16 1.412(6) ?
C12 C13 1.390(6) ?
C12 H12 0.9500 ?
C13 C14 1.393(7) ?
C14 C15 1.388(7) ?
C14 H14 0.9500 ?
C15 C16 1.388(7) ?
C15 H15 0.9500 ?
C16 C17 1.504(7) ?
C17 H17A 0.9900 ?
C17 H17B 0.9900 ?
C18 H18A 0.9800 ?
C18 H18B 0.9800 ?
C18 H18C 0.9800 ?
C19 H19D 0.9800 ?
C19 H19E 0.9800 ?
C19 H19F 0.9800 ?
C21 C22 1.373(8) ?
C21 C26 1.394(7) ?
C22 C23 1.411(8) ?
C22 H22 0.9500 ?
C23 C24 1.367(11) ?
C23 H23 0.9500 ?
C24 C25 1.375(10) ?
C24 H24 0.9500 ?
C25 C26 1.383(8) ?
C25 H25 0.9500 ?
C26 H26 0.9500 ?
C27 C28 1.398(7) ?
C27 C32 1.400(7) ?
C28 C29 1.391(7) ?
C28 H28 0.9500 ?
C29 C30 1.376(8) ?
C29 H29 0.9500 ?
C30 C31 1.386(8) ?
C30 H30 0.9500 ?
C31 C32 1.379(7) ?
C31 H31 0.9500 ?
C32 H32 0.9500 ?
C33 C38 1.389(7) ?
C33 C34 1.402(7) ?
C34 C35 1.401(8) ?
C34 H34 0.9500 ?
C35 C36 1.382(10) ?
C35 H35 0.9500 ?
C36 C37 1.382(9) ?
C36 H36 0.9500 ?
C37 C38 1.385(7) ?
C37 H37 0.9500 ?
C38 H38 0.9500 ?
C39 C40 1.390(7) ?
C39 C44 1.396(7) ?
C40 C41 1.393(7) ?
C40 H40 0.9500 ?
C41 C42 1.391(8) ?
C41 H41 0.9500 ?
C42 C43 1.378(9) ?
C42 H42 0.9500 ?
C43 C44 1.397(7) ?
C43 H43 0.9500 ?
C44 H44 0.9500 ?
C45 C46 1.388(7) ?
C45 C50 1.395(7) ?
C46 C47 1.395(7) ?
C46 H46 0.9500 ?
C47 C48 1.381(8) ?
C47 H47 0.9500 ?
C48 C49 1.384(9) ?
C48 H48 0.9500 ?
C49 C50 1.388(7) ?
C49 H49 0.9500 ?
C50 H50 0.9500 ?
C51 C52 1.396(6) ?
C51 C56 1.397(7) ?
C52 C53 1.394(7) ?
C52 H52 0.9500 ?
C53 C54 1.382(7) ?
C53 H53 0.9500 ?
C54 C55 1.385(7) ?
C54 H54 0.9500 ?
C55 C56 1.382(7) ?
C55 H55 0.9500 ?
C56 H56 0.9500 ?
C20 Cl4 1.734(7) ?
C20 Cl3 1.753(7) ?
C20 H20A 0.9900 ?
C20 H20B 0.9900 ?

loop_
_geom_torsion_atom_site_label_1
_geom_torsion_atom_site_label_2
_geom_torsion_atom_site_label_3
_geom_torsion_atom_site_label_4
_geom_torsion
C1 Pt1 P1 C33 -76.8(2)
Cl1 Pt1 P1 C33 99.98(17)
C1 Pt1 P1 C27 44.7(2)
Cl1 Pt1 P1 C27 -138.53(17)
C1 Pt1 P1 C21 165.4(2)
Cl1 Pt1 P1 C21 -17.9(2)
C11 Pt2 P2 C51 54.7(2)
Cl2 Pt2 P2 C51 -128.24(17)
C11 Pt2 P2 C39 173.3(2)
Cl2 Pt2 P2 C39 -9.66(19)
C11 Pt2 P2 C45 -69.2(2)
Cl2 Pt2 P2 C45 107.86(16)
C1 Pt1 N1 C9 -154.7(4)
Cl1 Pt1 N1 C9 28.3(3)
C1 Pt1 N1 C8 83.0(3)
Cl1 Pt1 N1 C8 -94.0(3)
C1 Pt1 N1 C7 -33.4(3)
Cl1 Pt1 N1 C7 149.6(3)
C11 Pt2 N2 C19 84.0(3)
Cl2 Pt2 N2 C19 -92.7(3)
C11 Pt2 N2 C18 -151.9(4)
Cl2 Pt2 N2 C18 31.3(4)
C11 Pt2 N2 C17 -32.6(3)
Cl2 Pt2 N2 C17 150.6(3)
N1 Pt1 C1 C2 -155.3(4)
P1 Pt1 C1 C2 23.3(4)
N1 Pt1 C1 C6 18.4(3)
P1 Pt1 C1 C6 -163.0(3)
C6 C1 C2 C3 -2.5(7)
Pt1 C1 C2 C3 171.1(4)
C1 C2 C3 C4 4.6(7)
C1 C2 C3 C10 -175.3(4)
C2 C3 C4 C5 -4.2(7)
C10 C3 C4 C5 175.8(5)
C3 C4 C5 C6 1.7(8)
C4 C5 C6 C1 0.4(8)
C4 C5 C6 C7 -175.3(5)
C2 C1 C6 C5 -0.1(7)
Pt1 C1 C6 C5 -174.7(4)
C2 C1 C6 C7 175.9(4)
Pt1 C1 C6 C7 1.3(5)
C5 C6 C7 N1 145.6(5)
C1 C6 C7 N1 -30.3(6)
C9 N1 C7 C6 168.8(4)
C8 N1 C7 C6 -73.6(5)
Pt1 N1 C7 C6 41.9(4)
C4 C3 C10 O1 -48.9(7)
C2 C3 C10 O1 131.1(5)
C4 C3 C10 C13 74.1(6)
C2 C3 C10 C13 -105.9(5)
N2 Pt2 C11 C12 -156.2(4)
P2 Pt2 C11 C12 26.3(4)
N2 Pt2 C11 C16 18.0(3)
P2 Pt2 C11 C16 -159.5(3)
C16 C11 C12 C13 1.9(7)
Pt2 C11 C12 C13 175.9(3)
C11 C12 C13 C14 1.0(7)
C11 C12 C13 C10 -179.4(4)
O1 C10 C13 C12 23.9(7)
C3 C10 C13 C12 -102.0(5)
O1 C10 C13 C14 -156.6(5)
C3 C10 C13 C14 77.5(5)
C12 C13 C14 C15 -2.9(7)
C10 C13 C14 C15 177.5(4)
C13 C14 C15 C16 1.9(7)
C14 C15 C16 C11 1.1(7)
C14 C15 C16 C17 -178.2(4)
C12 C11 C16 C15 -3.0(7)
Pt2 C11 C16 C15 -177.9(4)
C12 C11 C16 C17 176.4(4)
Pt2 C11 C16 C17 1.5(5)
C15 C16 C17 N2 148.9(4)
C11 C16 C17 N2 -30.4(5)
C19 N2 C17 C16 -76.0(5)
C18 N2 C17 C16 165.5(4)
Pt2 N2 C17 C16 41.0(4)
C33 P1 C21 C22 127.2(5)
C27 P1 C21 C22 17.1(5)
Pt1 P1 C21 C22 -109.2(5)
C33 P1 C21 C26 -49.9(5)
C27 P1 C21 C26 -160.1(4)
Pt1 P1 C21 C26 73.6(4)
C26 C21 C22 C23 1.4(10)
P1 C21 C22 C23 -175.7(6)
C21 C22 C23 C24 -1.0(13)
C22 C23 C24 C25 0.2(13)
C23 C24 C25 C26 0.2(11)
C24 C25 C26 C21 0.1(9)
C22 C21 C26 C25 -1.0(8)
P1 C21 C26 C25 176.2(4)
C33 P1 C27 C28 165.9(4)
C21 P1 C27 C28 -88.5(4)
Pt1 P1 C27 C28 41.5(4)
C33 P1 C27 C32 -17.7(5)
C21 P1 C27 C32 87.8(4)
Pt1 P1 C27 C32 -142.2(4)
C32 C27 C28 C29 -1.4(7)
P1 C27 C28 C29 175.1(4)
C27 C28 C29 C30 1.9(7)
C28 C29 C30 C31 -1.1(8)
C29 C30 C31 C32 -0.2(8)
C30 C31 C32 C27 0.7(8)
C28 C27 C32 C31 0.1(7)
P1 C27 C32 C31 -176.2(4)
C27 P1 C33 C38 -112.9(4)
C21 P1 C33 C38 140.8(4)
Pt1 P1 C33 C38 12.4(4)
C27 P1 C33 C34 66.5(5)
C21 P1 C33 C34 -39.9(5)
Pt1 P1 C33 C34 -168.2(4)
C38 C33 C34 C35 1.8(8)
P1 C33 C34 C35 -177.5(4)
C33 C34 C35 C36 -1.1(9)
C34 C35 C36 C37 -1.1(9)
C35 C36 C37 C38 2.7(9)
C36 C37 C38 C33 -2.0(8)
C34 C33 C38 C37 -0.2(8)
P1 C33 C38 C37 179.1(4)
C51 P2 C39 C40 42.0(4)
C45 P2 C39 C40 152.3(4)
Pt2 P2 C39 C40 -84.8(4)
C51 P2 C39 C44 -140.6(4)
C45 P2 C39 C44 -30.3(5)
Pt2 P2 C39 C44 92.6(4)
C44 C39 C40 C41 1.5(7)
P2 C39 C40 C41 179.0(4)
C39 C40 C41 C42 -1.2(8)
C40 C41 C42 C43 0.1(8)
C41 C42 C43 C44 0.8(8)
C40 C39 C44 C43 -0.6(7)
P2 C39 C44 C43 -178.1(4)
C42 C43 C44 C39 -0.5(8)
C51 P2 C45 C46 8.6(5)
C39 P2 C45 C46 -97.4(4)
Pt2 P2 C45 C46 137.8(4)
C51 P2 C45 C50 -170.4(4)
C39 P2 C45 C50 83.6(4)
Pt2 P2 C45 C50 -41.3(4)
C50 C45 C46 C47 -0.4(7)
P2 C45 C46 C47 -179.4(4)
C45 C46 C47 C48 -0.6(8)
C46 C47 C48 C49 0.6(8)
C47 C48 C49 C50 0.4(8)
C48 C49 C50 C45 -1.4(8)
C46 C45 C50 C49 1.4(7)
P2 C45 C50 C49 -179.5(4)
C39 P2 C51 C52 -132.0(4)
C45 P2 C51 C52 120.9(4)
Pt2 P2 C51 C52 -5.9(5)
C39 P2 C51 C56 43.6(4)
C45 P2 C51 C56 -63.5(4)
Pt2 P2 C51 C56 169.7(3)
C56 C51 C52 C53 2.0(7)
P2 C51 C52 C53 177.6(4)
C51 C52 C53 C54 -0.9(8)
C52 C53 C54 C55 0.0(8)
C53 C54 C55 C56 -0.2(8)
C54 C55 C56 C51 1.3(8)
C52 C51 C56 C55 -2.2(7)
P2 C51 C56 C55 -177.8(4)
